data_1555419
loop_
_publ_author_name
'Nakhla, Mina C.'
'Lee, Che-Wah'
'Wood, John L.'

_publ_section_title
;
 Chemoselective Intramolecular Carbonyl Ylide Formation through
 Electronically Differentiated Malonate Diesters.
;
_journal_issue 23
_journal_name_full 'Organic letters'
_journal_page_first 5760
_journal_page_last 5763
_journal_paper_doi 10.1021/acs.orglett.5b02847
_journal_volume 17
_journal_year 2015
_chemical_formula_sum 'C11 H17 O5'
_chemical_formula_weight 229.24
_space_group_crystal_system monoclinic
_space_group_IT_number 14
_space_group_name_Hall '-P 2yn'
_space_group_name_H-M_alt 'P 1 21/n 1'
_atom_sites_solution_hydrogens geom
_audit_creation_method SHELXL-2014/7
_cell_angle_alpha 90
_cell_angle_beta 93.278(3)
_cell_angle_gamma 90
_cell_formula_units_Z 4
_cell_length_a 6.4697(6)
_cell_length_b 11.6627(11)
_cell_length_c 16.0124(14)
_cell_measurement_temperature 150(2)
_cell_volume 1206.23(19)
_computing_structure_refinement 'SHELXL-2014/7 (Sheldrick, 2014)'
_diffrn_ambient_temperature 150(2)
_diffrn_measured_fraction_theta_full 1.000
_diffrn_measured_fraction_theta_max 0.999
_diffrn_measurement_device_type 'Bruker APEX-II CCD'
_diffrn_measurement_method '\f and \w scans'
_diffrn_radiation_type MoK\a
_diffrn_radiation_wavelength 0.71073
_diffrn_reflns_av_R_equivalents 0.0923
_diffrn_reflns_av_unetI/netI 0.0520
_diffrn_reflns_Laue_measured_fraction_full 1.000
_diffrn_reflns_Laue_measured_fraction_max 0.999
_diffrn_reflns_limit_h_max 8
_diffrn_reflns_limit_h_min -8
_diffrn_reflns_limit_k_max 14
_diffrn_reflns_limit_k_min -14
_diffrn_reflns_limit_l_max 20
_diffrn_reflns_limit_l_min -20
_diffrn_reflns_number 36886
_diffrn_reflns_point_group_measured_fraction_full 1.000
_diffrn_reflns_point_group_measured_fraction_max 0.999
_diffrn_reflns_theta_full 25.242
_diffrn_reflns_theta_max 27.169
_diffrn_reflns_theta_min 2.162
_exptl_absorpt_coefficient_mu 0.099
_exptl_absorpt_correction_T_max 0.995
_exptl_absorpt_correction_T_min 0.991
_exptl_absorpt_correction_type multi-scan
_exptl_crystal_colour colorless
_exptl_crystal_density_diffrn 1.262
_exptl_crystal_description plate
_exptl_crystal_F_000 492
_exptl_crystal_size_max 0.130
_exptl_crystal_size_mid 0.080
_exptl_crystal_size_min 0.050
_refine_diff_density_max 0.719
_refine_diff_density_min -0.236
_refine_diff_density_rms 0.060
_refine_ls_extinction_method none
_refine_ls_goodness_of_fit_ref 1.047
_refine_ls_hydrogen_treatment constr
_refine_ls_matrix_type full
_refine_ls_number_parameters 150
_refine_ls_number_reflns 2675
_refine_ls_number_restraints 0
_refine_ls_restrained_S_all 1.047
_refine_ls_R_factor_all 0.1458
_refine_ls_R_factor_gt 0.0780
_refine_ls_shift/su_max 0.000
_refine_ls_shift/su_mean 0.000
_refine_ls_structure_factor_coef Fsqd
_refine_ls_weighting_details 'w=1/[\s^2^(Fo^2^)+(0.0810P)^2^+1.6909P] where P=(Fo^2^+2Fc^2^)/3'
_refine_ls_weighting_scheme calc
_refine_ls_wR_factor_gt 0.1823
_refine_ls_wR_factor_ref 0.2192
_reflns_Friedel_coverage 0.000
_reflns_number_gt 1539
_reflns_number_total 2675
_reflns_threshold_expression 'I > 2\s(I)'
_cod_data_source_file ol5b02847_si_002.cif
_cod_data_source_block shelx
_cod_original_sg_symbol_H-M 'P 21/n'
_cod_database_code 1555419
_shelx_shelxl_version_number 2014/7
_shelx_space_group_comment
;
The symmetry employed for this shelxl refinement is uniquely defined
by the following loop, which should always be used as a source of
symmetry information in preference to the above space-group names.
They are only intended as comments.
;
_shelx_estimated_absorpt_t_min 0.987
_shelx_estimated_absorpt_t_max 0.995

loop_
_space_group_symop_operation_xyz
'x, y, z'
'-x+1/2, y+1/2, -z+1/2'
'-x, -y, -z'
'x-1/2, -y-1/2, z-1/2'

loop_
_atom_site_label
_atom_site_type_symbol
_atom_site_fract_x
_atom_site_fract_y
_atom_site_fract_z
_atom_site_U_iso_or_equiv
_atom_site_adp_type
_atom_site_occupancy
_atom_site_site_symmetry_order
_atom_site_calc_flag
_atom_site_refinement_flags_posn
_atom_site_refinement_flags_adp
O1 O 0.1112(3) 0.67814(18) 0.85166(13) 0.0359(6) Uani 1 1 d . .
O2 O -0.1733(5) 0.7533(3) 0.78538(17) 0.0714(10) Uani 1 1 d . .
O3 O -0.1777(4) 0.6316(2) 1.01379(19) 0.0637(8) Uani 1 1 d . .
O4 O 0.2105(4) 0.8418(2) 1.01562(16) 0.0498(7) Uani 1 1 d . .
O5 O 0.1292(4) 0.9620(2) 0.91298(17) 0.0616(8) Uani 1 1 d . .
C1 C 0.2958(6) 0.6462(4) 1.0545(3) 0.0616(11) Uani 1 1 d . .
H9 H 0.3284 0.6278 0.9970 0.092 Uiso 1 1 calc R U
H8 H 0.2423 0.5776 1.0813 0.092 Uiso 1 1 calc R U
H1 H 0.4214 0.6725 1.0859 0.092 Uiso 1 1 calc R U
C2 C 0.1325(5) 0.7407(3) 1.0534(2) 0.0449(9) Uani 1 1 d . .
H10 H 0.0969 0.7584 1.1120 0.054 Uiso 1 1 calc R U
C3 C -0.0632(5) 0.7086(3) 1.0016(2) 0.0441(9) Uani 1 1 d . .
C4 C -0.0930(5) 0.7961(3) 0.93079(19) 0.0326(7) Uani 1 1 d . .
C5 C -0.0606(5) 0.7397(3) 0.8464(2) 0.0374(8) Uani 1 1 d . .
C6 C 0.1833(5) 0.6110(3) 0.77959(19) 0.0350(8) Uani 1 1 d . .
C7 C 0.3713(6) 0.5487(4) 0.8180(3) 0.0668(12) Uani 1 1 d . .
H14 H 0.4768 0.6048 0.8368 0.100 Uiso 1 1 calc R U
H15 H 0.4276 0.4979 0.7762 0.100 Uiso 1 1 calc R U
H2 H 0.3309 0.5032 0.8659 0.100 Uiso 1 1 calc R U
C8 C 0.2419(9) 0.6924(4) 0.7134(3) 0.0853(17) Uani 1 1 d . .
H3 H 0.1164 0.7248 0.6855 0.128 Uiso 1 1 calc R U
H16 H 0.3213 0.6517 0.6724 0.128 Uiso 1 1 calc R U
H17 H 0.3265 0.7543 0.7388 0.128 Uiso 1 1 calc R U
C9 C -0.2986(5) 0.8586(3) 0.9313(2) 0.0487(9) Uani 1 1 d . .
H6 H -0.4118 0.8041 0.9194 0.073 Uiso 1 1 calc R U
H4 H -0.3034 0.9187 0.8884 0.073 Uiso 1 1 calc R U
H5 H -0.3132 0.8933 0.9863 0.073 Uiso 1 1 calc R U
C10 C 0.0903(5) 0.8764(3) 0.9501(2) 0.0413(8) Uani 1 1 d . .
C11 C 0.0236(7) 0.5240(4) 0.7530(3) 0.0747(14) Uani 1 1 d . .
H13 H -0.0142 0.4795 0.8018 0.112 Uiso 1 1 calc R U
H11 H 0.0794 0.4725 0.7116 0.112 Uiso 1 1 calc R U
H12 H -0.0995 0.5630 0.7284 0.112 Uiso 1 1 calc R U

loop_
_atom_site_aniso_label
_atom_site_aniso_U_11
_atom_site_aniso_U_22
_atom_site_aniso_U_33
_atom_site_aniso_U_23
_atom_site_aniso_U_13
_atom_site_aniso_U_12
O1 0.0368(12) 0.0391(13) 0.0319(12) -0.0076(10) 0.0040(9) 0.0049(10)
O2 0.0719(19) 0.093(2) 0.0469(16) -0.0172(15) -0.0180(14) 0.0370(17)
O3 0.0598(17) 0.0526(17) 0.082(2) 0.0095(15) 0.0313(15) -0.0073(14)
O4 0.0456(14) 0.0496(15) 0.0543(16) -0.0071(13) 0.0037(12) -0.0040(12)
O5 0.079(2) 0.0442(16) 0.0635(17) -0.0041(14) 0.0258(15) -0.0165(14)
C1 0.054(2) 0.077(3) 0.053(2) 0.008(2) -0.0048(19) 0.015(2)
C2 0.0440(19) 0.062(2) 0.0296(17) -0.0001(17) 0.0061(14) -0.0010(18)
C3 0.044(2) 0.0353(19) 0.055(2) -0.0005(17) 0.0262(17) 0.0034(17)
C4 0.0346(17) 0.0318(17) 0.0319(17) -0.0002(13) 0.0066(13) 0.0016(14)
C5 0.0400(19) 0.0368(18) 0.0357(18) 0.0001(15) 0.0048(15) 0.0014(16)
C6 0.0437(19) 0.0307(16) 0.0315(17) -0.0059(13) 0.0092(14) -0.0001(14)
C7 0.060(3) 0.077(3) 0.064(3) -0.028(2) 0.003(2) 0.020(2)
C8 0.146(5) 0.055(3) 0.061(3) 0.014(2) 0.059(3) 0.017(3)
C9 0.041(2) 0.047(2) 0.058(2) -0.0097(18) 0.0013(17) 0.0080(17)
C10 0.047(2) 0.041(2) 0.0370(19) -0.0070(16) 0.0129(16) 0.0065(17)
C11 0.066(3) 0.064(3) 0.096(3) -0.044(3) 0.022(2) -0.019(2)

loop_
_atom_type_symbol
_atom_type_description
_atom_type_scat_dispersion_real
_atom_type_scat_dispersion_imag
_atom_type_scat_source
C C 0.0033 0.0016 'International Tables Vol C Tables 4.2.6.8 and 6.1.1.4'
H H 0.0000 0.0000 'International Tables Vol C Tables 4.2.6.8 and 6.1.1.4'
O O 0.0106 0.0060 'International Tables Vol C Tables 4.2.6.8 and 6.1.1.4'

loop_
_geom_angle_atom_site_label_1
_geom_angle_atom_site_label_2
_geom_angle_atom_site_label_3
_geom_angle
C5 O1 C6 122.3(2)
C10 O4 C2 112.3(3)
C2 C1 H9 109.5
C2 C1 H8 109.5
H9 C1 H8 109.5
C2 C1 H1 109.5
H9 C1 H1 109.5
H8 C1 H1 109.5
O4 C2 C3 106.0(3)
O4 C2 C1 109.8(3)
C3 C2 C1 112.5(3)
O4 C2 H10 109.5
C3 C2 H10 109.5
C1 C2 H10 109.5
O3 C3 C2 127.2(4)
O3 C3 C4 124.9(4)
C2 C3 C4 107.8(3)
C9 C4 C5 112.1(3)
C9 C4 C10 112.0(3)
C5 C4 C10 107.4(2)
C9 C4 C3 113.0(3)
C5 C4 C3 110.6(3)
C10 C4 C3 101.3(3)
O2 C5 O1 126.6(3)
O2 C5 C4 123.9(3)
O1 C5 C4 109.5(3)
C8 C6 O1 108.6(3)
C8 C6 C11 115.5(4)
O1 C6 C11 109.6(3)
C8 C6 C7 111.3(4)
O1 C6 C7 102.5(3)
C11 C6 C7 108.5(3)
C6 C7 H14 109.5
C6 C7 H15 109.5
H14 C7 H15 109.5
C6 C7 H2 109.5
H14 C7 H2 109.5
H15 C7 H2 109.5
C6 C8 H3 109.5
C6 C8 H16 109.5
H3 C8 H16 109.5
C6 C8 H17 109.5
H3 C8 H17 109.5
H16 C8 H17 109.5
C4 C9 H6 109.5
C4 C9 H4 109.5
H6 C9 H4 109.5
C4 C9 H5 109.5
H6 C9 H5 109.5
H4 C9 H5 109.5
O5 C10 O4 120.9(3)
O5 C10 C4 126.5(3)
O4 C10 C4 112.6(3)
C6 C11 H13 109.5
C6 C11 H11 109.5
H13 C11 H11 109.5
C6 C11 H12 109.5
H13 C11 H12 109.5
H11 C11 H12 109.5

loop_
_geom_bond_atom_site_label_1
_geom_bond_atom_site_label_2
_geom_bond_distance
O1 C5 1.322(4)
O1 C6 1.492(4)
O2 C5 1.196(4)
O3 C3 1.188(4)
O4 C10 1.333(4)
O4 C2 1.430(4)
O5 C10 1.196(4)
C1 C2 1.526(5)
C1 H9 0.9800
C1 H8 0.9800
C1 H1 0.9800
C2 C3 1.520(5)
C2 H10 1.0000
C3 C4 1.530(5)
C4 C9 1.517(5)
C4 C5 1.528(4)
C4 C10 1.528(5)
C6 C8 1.488(5)
C6 C11 1.492(5)
C6 C7 1.516(5)
C7 H14 0.9800
C7 H15 0.9800
C7 H2 0.9800
C8 H3 0.9800
C8 H16 0.9800
C8 H17 0.9800
C9 H6 0.9800
C9 H4 0.9800
C9 H5 0.9800
C11 H13 0.9800
C11 H11 0.9800
C11 H12 0.9800

loop_
_geom_hbond_atom_site_label_D
_geom_hbond_atom_site_label_H
_geom_hbond_atom_site_label_A
_geom_hbond_distance_DH
_geom_hbond_distance_HA
_geom_hbond_distance_DA
_geom_hbond_angle_DHA
_geom_hbond_site_symmetry_A
C11 H12 O2 0.98 2.46 3.019(5) 116.1 .
C8 H16 O5 0.98 2.63 3.493(5) 147.2 2_546
C8 H3 O2 0.98 2.55 3.066(6) 112.5 .
C8 H3 O2 0.98 2.55 3.066(6) 112.5 .
C8 H16 O5 0.98 2.63 3.493(5) 147.2 2_546
C11 H12 O2 0.98 2.46 3.019(5) 116.1 .

loop_
_geom_torsion_atom_site_label_1
_geom_torsion_atom_site_label_2
_geom_torsion_atom_site_label_3
_geom_torsion_atom_site_label_4
_geom_torsion
C10 O4 C2 C3 1.1(4)
C10 O4 C2 C1 122.8(3)
O4 C2 C3 O3 -177.6(3)
C1 C2 C3 O3 62.3(5)
O4 C2 C3 C4 0.7(3)
C1 C2 C3 C4 -119.3(3)
O3 C3 C4 C9 56.5(4)
C2 C3 C4 C9 -121.8(3)
O3 C3 C4 C5 -69.9(4)
C2 C3 C4 C5 111.7(3)
O3 C3 C4 C10 176.5(3)
C2 C3 C4 C10 -1.9(3)
C6 O1 C5 O2 -2.8(5)
C6 O1 C5 C4 179.0(2)
C9 C4 C5 O2 7.4(5)
C10 C4 C5 O2 -116.0(4)
C3 C4 C5 O2 134.4(4)
C9 C4 C5 O1 -174.4(3)
C10 C4 C5 O1 62.2(3)
C3 C4 C5 O1 -47.4(3)
C5 O1 C6 C8 66.8(4)
C5 O1 C6 C11 -60.3(4)
C5 O1 C6 C7 -175.3(3)
C2 O4 C10 O5 177.3(3)
C2 O4 C10 C4 -2.5(4)
C9 C4 C10 O5 -56.5(4)
C5 C4 C10 O5 66.9(4)
C3 C4 C10 O5 -177.1(3)
C9 C4 C10 O4 123.3(3)
C5 C4 C10 O4 -113.3(3)
C3 C4 C10 O4 2.7(3)
